data_4020262
loop_
_publ_author_name
'Satoru Hiroto'
'Atsuhiro Osuka'

_journal_name_full 'Journal of Organic Chemistry'
_journal_page_first 4054
_journal_page_last 4058
_journal_paper_doi 10.1021/jo0502192
_journal_volume 70
_journal_year 2005
_chemical_formula_moiety 'C153 H189 Cl3 N16 Zn4'
_chemical_formula_sum 'C153 H189 Cl3 N16 Zn4'
_chemical_formula_weight 2620.03
_space_group_IT_number 2
_space_group_name_Hall '-P 1'
_space_group_name_H-M_alt 'P -1'
_symmetry_cell_setting triclinic
_symmetry_Int_Tables_number 2
_symmetry_space_group_name_Hall '-P 1'
_symmetry_space_group_name_H-M 'P -1'
_cell_angle_alpha 105.17(7)
_cell_angle_beta 93.96(9)
_cell_angle_gamma 103.58(9)
_cell_formula_units_Z 2
_cell_length_a 17.509(18)
_cell_length_b 17.694(17)
_cell_length_c 23.43(2)
_cell_measurement_temperature 123(2)
_cell_volume 6745(11)
_diffrn_ambient_temperature 123(2)
_exptl_crystal_density_diffrn 1.290
_cod_database_code 4020262

loop_
_symmetry_equiv_pos_as_xyz
'x, y, z'
'-x, -y, -z'

loop_
_atom_site_label
_atom_site_type_symbol
_atom_site_fract_x
_atom_site_fract_y
_atom_site_fract_z
_atom_site_U_iso_or_equiv
_atom_site_adp_type
_atom_site_occupancy
_atom_site_symmetry_multiplicity
_atom_site_calc_flag
_atom_site_refinement_flags
_atom_site_disorder_assembly
_atom_site_disorder_group
Zn1 Zn 0.07177(4) 0.43898(4) 0.90682(3) 0.04497(17) Uani 1 1 d . . .
Zn2 Zn -0.06226(3) 0.39100(4) 0.54365(3) 0.04157(16) Uani 1 1 d . . .
Zn3 Zn 0.48105(3) 0.10181(3) 0.44278(2) 0.03685(15) Uani 1 1 d . . .
Zn4 Zn 0.59589(3) 0.09593(3) 0.09728(2) 0.03844(16) Uani 1 1 d . . .
Cl1 Cl 0.42386(15) 0.35115(16) 0.26510(11) 0.1041(8) Uani 1 1 d . . .
Cl2 Cl 0.32850(16) 0.22254(16) 0.16606(11) 0.1046(8) Uani 1 1 d . . .
Cl3 Cl 0.4381(2) 0.3536(3) 0.14261(19) 0.1731(17) Uani 1 1 d . . .
N1 N 0.0500(3) 0.5183(3) 0.8622(2) 0.0474(10) Uani 1 1 d . . .
N2 N 0.0535(3) 0.3509(3) 0.8271(2) 0.0482(11) Uani 1 1 d . . .
N3 N 0.1069(3) 0.3628(3) 0.9496(2) 0.0489(11) Uani 1 1 d . . .
N4 N 0.0951(3) 0.5297(3) 0.98579(19) 0.0449(10) Uani 1 1 d . . .
N5 N 0.0428(2) 0.4325(3) 0.5993(2) 0.0446(10) Uani 1 1 d . . .
N6 N -0.1221(2) 0.3743(3) 0.6133(2) 0.0426(10) Uani 1 1 d . . .
N7 N -0.1663(2) 0.3426(3) 0.4868(2) 0.0433(10) Uani 1 1 d . . .
N8 N -0.0019(2) 0.3987(3) 0.4727(2) 0.0435(10) Uani 1 1 d . . .
N9 N 0.4244(2) 0.1156(2) 0.36800(18) 0.0375(9) Uani 1 1 d . . .
N10 N 0.5788(2) 0.0949(2) 0.40056(17) 0.0367(9) Uani 1 1 d . . .
N11 N 0.5421(2) 0.0966(2) 0.51886(17) 0.0358(8) Uani 1 1 d . . .
N12 N 0.3937(2) 0.1312(2) 0.49009(18) 0.0377(9) Uani 1 1 d . . .
N13 N 0.5599(3) 0.0108(2) 0.14078(18) 0.0392(9) Uani 1 1 d . . .
N14 N 0.6025(2) 0.1857(3) 0.17457(17) 0.0385(9) Uani 1 1 d . . .
N15 N 0.6489(2) 0.1811(2) 0.05833(18) 0.0383(9) Uani 1 1 d . . .
N16 N 0.5937(2) 0.0060(2) 0.02129(17) 0.0384(9) Uani 1 1 d . . .
C1 C 0.0484(3) 0.5983(3) 0.8879(2) 0.0454(12) Uani 1 1 d . . .
C2 C 0.0280(4) 0.6326(3) 0.8413(3) 0.0515(13) Uani 1 1 d . . .
H2 H 0.0245 0.6867 0.8465 0.062 Uiso 1 1 calc R . .
C3 C 0.0146(3) 0.5731(3) 0.7881(3) 0.0475(12) Uani 1 1 d . . .
H3 H -0.0002 0.5777 0.7496 0.057 Uiso 1 1 calc R . .
C4 C 0.0274(3) 0.5021(3) 0.8019(2) 0.0461(12) Uani 1 1 d . . .
C5 C 0.0166(3) 0.4255(3) 0.7589(2) 0.0464(12) Uani 1 1 d . . .
C6 C 0.0292(3) 0.3561(3) 0.7717(3) 0.0497(13) Uani 1 1 d . . .
C7 C 0.0188(4) 0.2795(4) 0.7268(3) 0.0553(14) Uani 1 1 d . . .
H7 H 0.0020 0.2677 0.6852 0.066 Uiso 1 1 calc R . .
C8 C 0.0379(4) 0.2281(4) 0.7557(3) 0.0603(16) Uani 1 1 d . . .
H8 H 0.0367 0.1729 0.7379 0.072 Uiso 1 1 calc R . .
C9 C 0.0603(3) 0.2711(3) 0.8181(3) 0.0507(13) Uani 1 1 d . . .
C10 C 0.0857(4) 0.2400(4) 0.8625(3) 0.0544(14) Uani 1 1 d . . .
C11 C 0.1088(3) 0.2835(4) 0.9233(3) 0.0528(14) Uani 1 1 d . . .
C12 C 0.1366(4) 0.2508(4) 0.9692(3) 0.0583(15) Uani 1 1 d . . .
H12 H 0.1442 0.1981 0.9634 0.070 Uiso 1 1 calc R . .
C13 C 0.1495(4) 0.3093(4) 1.0214(3) 0.0579(15) Uani 1 1 d . . .
H13 H 0.1680 0.3051 1.0593 0.069 Uiso 1 1 calc R . .
C14 C 0.1304(3) 0.3804(3) 1.0099(3) 0.0480(13) Uani 1 1 d . . .
C15 C 0.1320(3) 0.4521(4) 1.0536(3) 0.0517(13) Uani 1 1 d . . .
C16 C 0.1151(3) 0.5211(4) 1.0423(3) 0.0514(13) Uani 1 1 d . . .
C17 C 0.1158(3) 0.5958(4) 1.0865(3) 0.0517(13) Uani 1 1 d . . .
H17 H 0.1275 0.6066 1.1285 0.062 Uiso 1 1 calc R . .
C18 C 0.0968(4) 0.6478(4) 1.0579(3) 0.0539(14) Uani 1 1 d . . .
H18 H 0.0932 0.7013 1.0759 0.065 Uiso 1 1 calc R . .
C19 C 0.0831(3) 0.6060(3) 0.9941(2) 0.0443(12) Uani 1 1 d . . .
C20 C 0.0615(3) 0.6398(3) 0.9490(3) 0.0476(12) Uani 1 1 d . . .
C21 C 0.0829(4) 0.1491(4) 0.8436(3) 0.0614(16) Uani 1 1 d . . .
H21A H 0.1007 0.1350 0.8039 0.074 Uiso 1 1 calc R . .
H21B H 0.1203 0.1385 0.8724 0.074 Uiso 1 1 calc R . .
C22 C 0.0000(5) 0.0949(4) 0.8407(3) 0.0698(19) Uani 1 1 d . . .
H22A H -0.0366 0.1045 0.8109 0.084 Uiso 1 1 calc R . .
H22B H -0.0184 0.1111 0.8800 0.084 Uiso 1 1 calc R . .
C23 C -0.0054(6) 0.0023(4) 0.8241(4) 0.083(2) Uani 1 1 d . . .
H23A H 0.0213 -0.0126 0.7886 0.100 Uiso 1 1 calc R . .
H23B H 0.0228 -0.0095 0.8575 0.100 Uiso 1 1 calc R . .
C24 C -0.0918(6) -0.0496(5) 0.8110(5) 0.094(3) Uani 1 1 d . . .
H24A H -0.1202 -0.0364 0.7783 0.113 Uiso 1 1 calc R . .
H24B H -0.1180 -0.0353 0.8469 0.113 Uiso 1 1 calc R . .
C25 C -0.0991(7) -0.1418(5) 0.7929(5) 0.114(4) Uani 1 1 d . . .
H25A H -0.1552 -0.1712 0.7773 0.137 Uiso 1 1 calc R . .
H25B H -0.0673 -0.1547 0.7601 0.137 Uiso 1 1 calc R . .
C26 C -0.0726(7) -0.1715(6) 0.8421(5) 0.117(4) Uani 1 1 d . . .
H26A H -0.0777 -0.2299 0.8272 0.141 Uiso 1 1 calc R . .
H26B H -0.1056 -0.1616 0.8740 0.141 Uiso 1 1 calc R . .
H26C H -0.0171 -0.1429 0.8578 0.141 Uiso 1 1 calc R . .
C27 C 0.1518(4) 0.4535(4) 1.1186(3) 0.0561(15) Uani 1 1 d . . .
H27A H 0.1261 0.3996 1.1231 0.067 Uiso 1 1 calc R . .
H27B H 0.1290 0.4939 1.1445 0.067 Uiso 1 1 calc R . .
C28 C 0.2418(4) 0.4743(4) 1.1404(3) 0.0560(14) Uani 1 1 d . . .
H28A H 0.2639 0.4312 1.1170 0.067 Uiso 1 1 calc R . .
H28B H 0.2684 0.5259 1.1326 0.067 Uiso 1 1 calc R . .
C29 C 0.2606(4) 0.4828(4) 1.2069(3) 0.0576(15) Uani 1 1 d . . .
H29A H 0.3190 0.4977 1.2176 0.069 Uiso 1 1 calc R . .
H29B H 0.2411 0.5280 1.2300 0.069 Uiso 1 1 calc R . .
C30 C 0.2254(4) 0.4073(4) 1.2259(3) 0.0570(15) Uani 1 1 d . . .
H30A H 0.2455 0.3620 1.2035 0.068 Uiso 1 1 calc R . .
H30B H 0.1670 0.3918 1.2152 0.068 Uiso 1 1 calc R . .
C31 C 0.2452(5) 0.4193(4) 1.2931(3) 0.0643(17) Uani 1 1 d . . .
H31A H 0.3032 0.4420 1.3049 0.077 Uiso 1 1 calc R . .
H31B H 0.2188 0.4593 1.3154 0.077 Uiso 1 1 calc R . .
C32 C 0.2192(5) 0.3406(5) 1.3104(3) 0.076(2) Uani 1 1 d . . .
H32A H 0.2333 0.3517 1.3535 0.091 Uiso 1 1 calc R . .
H32B H 0.2460 0.3011 1.2891 0.091 Uiso 1 1 calc R . .
H32C H 0.1617 0.3185 1.2996 0.091 Uiso 1 1 calc R . .
C33 C 0.0480(3) 0.7252(3) 0.9672(3) 0.0506(13) Uani 1 1 d . . .
H33A H 0.0014 0.7252 0.9407 0.061 Uiso 1 1 calc R . .
H33B H 0.0346 0.7363 1.0084 0.061 Uiso 1 1 calc R . .
C34 C 0.1169(4) 0.7941(3) 0.9648(3) 0.0591(15) Uani 1 1 d . . .
H34A H 0.1296 0.7848 0.9235 0.071 Uiso 1 1 calc R . .
H34B H 0.1641 0.7946 0.9908 0.071 Uiso 1 1 calc R . .
C35 C 0.0984(4) 0.8766(4) 0.9850(3) 0.0630(17) Uani 1 1 d . . .
H35A H 0.0505 0.8750 0.9591 0.076 Uiso 1 1 calc R . .
H35B H 0.0852 0.8849 1.0262 0.076 Uiso 1 1 calc R . .
C36 C 0.1626(5) 0.9476(4) 0.9839(4) 0.080(2) Uani 1 1 d . . .
H36A H 0.1707 0.9429 0.9419 0.096 Uiso 1 1 calc R . .
H36B H 0.2123 0.9449 1.0052 0.096 Uiso 1 1 calc R . .
C37 C 0.1492(5) 1.0306(4) 1.0113(4) 0.081(2) Uani 1 1 d . . .
H37A H 0.1039 1.0366 0.9867 0.097 Uiso 1 1 calc R . .
H37B H 0.1342 1.0331 1.0516 0.097 Uiso 1 1 calc R . .
C38 C 0.2186(6) 1.1001(5) 1.0166(5) 0.120(4) Uani 1 1 d . . .
H38A H 0.2054 1.1510 1.0354 0.145 Uiso 1 1 calc R . .
H38B H 0.2323 1.1001 0.9767 0.145 Uiso 1 1 calc R . .
H38C H 0.2638 1.0952 1.0411 0.145 Uiso 1 1 calc R . .
C39 C 0.1182(3) 0.4579(3) 0.5844(3) 0.0472(13) Uani 1 1 d . . .
C40 C 0.1762(3) 0.4825(4) 0.6381(3) 0.0529(14) Uani 1 1 d . . .
H40 H 0.2319 0.5026 0.6405 0.063 Uiso 1 1 calc R . .
C41 C 0.1359(3) 0.4713(4) 0.6840(3) 0.0539(14) Uani 1 1 d . . .
H41 H 0.1584 0.4825 0.7244 0.065 Uiso 1 1 calc R . .
C42 C 0.0523(3) 0.4393(3) 0.6604(3) 0.0462(12) Uani 1 1 d . . .
C43 C -0.0079(3) 0.4193(3) 0.6935(2) 0.0465(12) Uani 1 1 d . . .
C44 C -0.0891(3) 0.3892(3) 0.6718(3) 0.0457(12) Uani 1 1 d . . .
C45 C -0.1506(3) 0.3683(4) 0.7068(3) 0.0529(14) Uani 1 1 d . . .
H45 H -0.1436 0.3720 0.7481 0.064 Uiso 1 1 calc R . .
C46 C -0.2201(3) 0.3423(4) 0.6702(3) 0.0530(14) Uani 1 1 d . . .
H46 H -0.2711 0.3254 0.6814 0.064 Uiso 1 1 calc R . .
C47 C -0.2039(3) 0.3446(3) 0.6116(3) 0.0450(12) Uani 1 1 d . . .
C48 C -0.2596(3) 0.3201(3) 0.5597(3) 0.0433(12) Uani 1 1 d . . .
C49 C -0.2416(3) 0.3194(3) 0.5023(2) 0.0431(11) Uani 1 1 d . . .
C50 C -0.2991(3) 0.2919(3) 0.4487(3) 0.0476(13) Uani 1 1 d . . .
H50 H -0.3549 0.2726 0.4466 0.057 Uiso 1 1 calc R . .
C51 C -0.2591(3) 0.2986(3) 0.4024(3) 0.0479(12) Uani 1 1 d . . .
H51 H -0.2816 0.2846 0.3617 0.057 Uiso 1 1 calc R . .
C52 C -0.1753(3) 0.3309(3) 0.4259(2) 0.0446(12) Uani 1 1 d . . .
C53 C -0.1144(3) 0.3457(3) 0.3908(3) 0.0482(13) Uani 1 1 d . . .
C54 C -0.0337(3) 0.3777(4) 0.4136(3) 0.0487(13) Uani 1 1 d . . .
C55 C 0.0288(4) 0.3951(5) 0.3777(3) 0.0653(18) Uani 1 1 d . . .
H55 H 0.0230 0.3854 0.3356 0.078 Uiso 1 1 calc R . .
C56 C 0.0975(3) 0.4283(4) 0.4167(3) 0.0569(15) Uani 1 1 d . . .
H56 H 0.1486 0.4474 0.4065 0.068 Uiso 1 1 calc R . .
C57 C 0.0793(3) 0.4297(3) 0.4758(3) 0.0480(12) Uani 1 1 d . . .
C58 C 0.1357(3) 0.4576(3) 0.5279(3) 0.0445(12) Uani 1 1 d . . .
C59 C -0.3475(3) 0.2933(3) 0.5677(3) 0.0430(11) Uani 1 1 d . . .
H59A H -0.3523 0.2633 0.5981 0.052 Uiso 1 1 calc R . .
H59B H -0.3782 0.2563 0.5296 0.052 Uiso 1 1 calc R . .
C60 C -0.3826(3) 0.3669(3) 0.5876(3) 0.0489(13) Uani 1 1 d . . .
H60A H -0.3512 0.4042 0.6254 0.059 Uiso 1 1 calc R . .
H60B H -0.3779 0.3966 0.5570 0.059 Uiso 1 1 calc R . .
C61 C -0.4699(3) 0.3428(3) 0.5967(3) 0.0458(12) Uani 1 1 d . . .
H61A H -0.4758 0.3074 0.6234 0.055 Uiso 1 1 calc R . .
H61B H -0.5023 0.3112 0.5577 0.055 Uiso 1 1 calc R . .
C62 C -0.5012(3) 0.4166(4) 0.6235(3) 0.0521(13) Uani 1 1 d . . .
H62A H -0.4655 0.4508 0.6605 0.063 Uiso 1 1 calc R . .
H62B H -0.4994 0.4492 0.5950 0.063 Uiso 1 1 calc R . .
C63 C -0.5855(3) 0.3948(4) 0.6382(3) 0.0531(14) Uani 1 1 d . . .
H63A H -0.5880 0.3600 0.6654 0.064 Uiso 1 1 calc R . .
H63B H -0.6218 0.3630 0.6010 0.064 Uiso 1 1 calc R . .
C64 C -0.6140(4) 0.4697(5) 0.6678(3) 0.0694(18) Uani 1 1 d . . .
H64A H -0.6683 0.4522 0.6763 0.083 Uiso 1 1 calc R . .
H64B H -0.6129 0.5037 0.6408 0.083 Uiso 1 1 calc R . .
H64C H -0.5790 0.5009 0.7051 0.083 Uiso 1 1 calc R . .
C65 C -0.1380(5) 0.3232(4) 0.3229(3) 0.0810(12) Uani 1 1 d DU . .
H65A H -0.1896 0.3349 0.3148 0.097 Uiso 1 1 calc R . .
H65B H -0.0980 0.3582 0.3064 0.097 Uiso 1 1 calc R . .
C66 C -0.1447(6) 0.2358(4) 0.2907(3) 0.0845(12) Uani 1 1 d DU . .
H66A H -0.1815 0.2004 0.3090 0.101 Uiso 1 1 calc R . .
H66B H -0.0921 0.2250 0.2954 0.101 Uiso 1 1 calc R . .
C67 C -0.1754(6) 0.2145(5) 0.2232(4) 0.0900(12) Uani 1 1 d DU . .
H67A H -0.2176 0.2422 0.2193 0.108 Uiso 1 1 calc R . .
H67B H -0.1312 0.2385 0.2038 0.108 Uiso 1 1 calc R . .
C68 C -0.2076(6) 0.1269(5) 0.1879(4) 0.0960(12) Uani 1 1 d DU . .
H68A H -0.2642 0.1217 0.1754 0.115 Uiso 1 1 calc R . .
H68B H -0.1825 0.1223 0.1510 0.115 Uiso 1 1 calc R . .
C69 C -0.2079(6) 0.0622(5) 0.2001(4) 0.0991(13) Uani 1 1 d DU . .
H69A H -0.2351 0.0640 0.2359 0.119 Uiso 1 1 calc R . .
H69B H -0.1518 0.0659 0.2130 0.119 Uiso 1 1 calc R . .
C70 C -0.2417(6) -0.0219(5) 0.1585(4) 0.1037(16) Uani 1 1 d DU . .
H70A H -0.2373 -0.0619 0.1797 0.124 Uiso 1 1 calc R . .
H70B H -0.2121 -0.0294 0.1243 0.124 Uiso 1 1 calc R . .
H70C H -0.2977 -0.0291 0.1443 0.124 Uiso 1 1 calc R . .
C71 C 0.2225(3) 0.4820(3) 0.5186(3) 0.0497(13) Uani 1 1 d . . .
H71A H 0.2538 0.5199 0.5562 0.060 Uiso 1 1 calc R . .
H71B H 0.2267 0.5112 0.4877 0.060 Uiso 1 1 calc R . .
C72 C 0.2586(3) 0.4093(3) 0.4994(2) 0.0428(11) Uani 1 1 d . . .
H72A H 0.2602 0.3838 0.5322 0.051 Uiso 1 1 calc R . .
H72B H 0.2241 0.3684 0.4642 0.051 Uiso 1 1 calc R . .
C73 C 0.3418(3) 0.4335(3) 0.4837(3) 0.0464(12) Uani 1 1 d . . .
H73A H 0.3769 0.4709 0.5199 0.056 Uiso 1 1 calc R . .
H73B H 0.3407 0.4638 0.4537 0.056 Uiso 1 1 calc R . .
C74 C 0.3780(3) 0.3629(3) 0.4591(2) 0.0441(12) Uani 1 1 d . . .
H74A H 0.3792 0.3324 0.4889 0.053 Uiso 1 1 calc R . .
H74B H 0.3435 0.3257 0.4225 0.053 Uiso 1 1 calc R . .
C75 C 0.4610(3) 0.3896(3) 0.4445(3) 0.0528(14) Uani 1 1 d . . .
H75A H 0.4955 0.4250 0.4816 0.063 Uiso 1 1 calc R . .
H75B H 0.4598 0.4227 0.4165 0.063 Uiso 1 1 calc R . .
C76 C 0.4981(4) 0.3218(4) 0.4173(3) 0.0555(14) Uani 1 1 d . . .
H76A H 0.5513 0.3450 0.4090 0.067 Uiso 1 1 calc R . .
H76B H 0.4652 0.2868 0.3799 0.067 Uiso 1 1 calc R . .
H76C H 0.5019 0.2898 0.4452 0.067 Uiso 1 1 calc R . .
C77 C 0.3492(3) 0.1299(3) 0.3623(2) 0.0384(10) Uani 1 1 d . . .
C78 C 0.3299(3) 0.1310(3) 0.3010(2) 0.0446(12) Uani 1 1 d . . .
H78 H 0.2821 0.1386 0.2846 0.054 Uiso 1 1 calc R . .
C79 C 0.3920(3) 0.1192(3) 0.2716(2) 0.0442(12) Uani 1 1 d . . .
H79 H 0.3958 0.1170 0.2310 0.053 Uiso 1 1 calc R . .
C80 C 0.4514(3) 0.1106(3) 0.3135(2) 0.0407(11) Uani 1 1 d . . .
C81 C 0.5267(3) 0.1019(3) 0.3012(2) 0.0384(10) Uani 1 1 d . . .
C82 C 0.5863(3) 0.0975(3) 0.3429(2) 0.0384(10) Uani 1 1 d . . .
C83 C 0.6648(3) 0.0914(3) 0.3298(2) 0.0440(12) Uani 1 1 d . . .
H83 H 0.6851 0.0923 0.2933 0.053 Uiso 1 1 calc R . .
C84 C 0.7037(3) 0.0843(3) 0.3794(2) 0.0441(12) Uani 1 1 d . . .
H84 H 0.7565 0.0794 0.3840 0.053 Uiso 1 1 calc R . .
C85 C 0.6503(3) 0.0853(3) 0.4240(2) 0.0407(11) Uani 1 1 d . . .
C86 C 0.6668(3) 0.0747(3) 0.4800(2) 0.0391(11) Uani 1 1 d . . .
C87 C 0.6152(3) 0.0782(3) 0.5237(2) 0.0366(10) Uani 1 1 d . . .
C88 C 0.6300(3) 0.0653(3) 0.5813(2) 0.0416(11) Uani 1 1 d . . .
H88 H 0.6753 0.0516 0.5958 0.050 Uiso 1 1 calc R . .
C89 C 0.5674(3) 0.0763(3) 0.6111(2) 0.0413(11) Uani 1 1 d . . .
H89 H 0.5612 0.0714 0.6501 0.050 Uiso 1 1 calc R . .
C90 C 0.5125(3) 0.0967(3) 0.5725(2) 0.0383(10) Uani 1 1 d . . .
C91 C 0.4422(3) 0.1168(3) 0.5881(2) 0.0386(10) Uani 1 1 d . . .
C92 C 0.3886(3) 0.1358(3) 0.5498(2) 0.0403(11) Uani 1 1 d . . .
C93 C 0.3171(3) 0.1591(3) 0.5654(3) 0.0474(12) Uani 1 1 d . . .
H93 H 0.3001 0.1676 0.6037 0.057 Uiso 1 1 calc R . .
C94 C 0.2791(3) 0.1667(3) 0.5163(2) 0.0471(12) Uani 1 1 d . . .
H94 H 0.2305 0.1816 0.5137 0.057 Uiso 1 1 calc R . .
C95 C 0.3252(3) 0.1481(3) 0.4681(2) 0.0420(11) Uani 1 1 d . . .
C96 C 0.3038(3) 0.1458(3) 0.4084(2) 0.0413(11) Uani 1 1 d . . .
C97 C 0.7463(3) 0.0582(3) 0.4951(2) 0.0397(11) Uani 1 1 d . . .
H97A H 0.7590 0.0221 0.4591 0.048 Uiso 1 1 calc R . .
H97B H 0.7417 0.0294 0.5262 0.048 Uiso 1 1 calc R . .
C98 C 0.8151(3) 0.1361(3) 0.5176(2) 0.0431(11) Uani 1 1 d . . .
H98A H 0.8030 0.1720 0.5540 0.052 Uiso 1 1 calc R . .
H98B H 0.8197 0.1653 0.4868 0.052 Uiso 1 1 calc R . .
C99 C 0.8952(3) 0.1174(3) 0.5319(2) 0.0433(11) Uani 1 1 d . . .
H99A H 0.8929 0.0952 0.5666 0.052 Uiso 1 1 calc R . .
H99B H 0.9032 0.0752 0.4974 0.052 Uiso 1 1 calc R . .
C100 C 0.9656(3) 0.1914(3) 0.5458(3) 0.0465(12) Uani 1 1 d . . .
H10A H 0.9553 0.2353 0.5778 0.056 Uiso 1 1 calc R . .
H10B H 0.9708 0.2106 0.5098 0.056 Uiso 1 1 calc R . .
C101 C 1.0439(3) 0.1755(3) 0.5654(3) 0.0509(13) Uani 1 1 d . . .
H10C H 1.0387 0.1561 0.6013 0.061 Uiso 1 1 calc R . .
H10D H 1.0544 0.1317 0.5333 0.061 Uiso 1 1 calc R . .
C102 C 1.1141(3) 0.2492(4) 0.5795(3) 0.0606(16) Uani 1 1 d . . .
H10E H 1.1623 0.2349 0.5915 0.073 Uiso 1 1 calc R . .
H10F H 1.1050 0.2924 0.6120 0.073 Uiso 1 1 calc R . .
H10G H 1.1206 0.2682 0.5439 0.073 Uiso 1 1 calc R . .
C103 C 0.4205(4) 0.1157(3) 0.6498(2) 0.0463(12) Uani 1 1 d . . .
H10H H 0.4446 0.0769 0.6633 0.056 Uiso 1 1 calc R . .
H10I H 0.3622 0.0952 0.6464 0.056 Uiso 1 1 calc R . .
C104 C 0.4473(4) 0.1997(4) 0.6988(3) 0.0563(15) Uani 1 1 d . . .
H10J H 0.4265 0.2396 0.6840 0.068 Uiso 1 1 calc R . .
H10K H 0.4228 0.1943 0.7349 0.068 Uiso 1 1 calc R . .
C105 C 0.5371(5) 0.2336(4) 0.7169(3) 0.0680(19) Uani 1 1 d . . .
H10L H 0.5624 0.2283 0.6800 0.082 Uiso 1 1 calc R . .
H10M H 0.5561 0.1994 0.7390 0.082 Uiso 1 1 calc R . .
C106 C 0.5656(6) 0.3229(4) 0.7556(3) 0.083(2) Uani 1 1 d . . .
H10N H 0.6209 0.3447 0.7494 0.100 Uiso 1 1 calc R . .
H10O H 0.5328 0.3539 0.7403 0.100 Uiso 1 1 calc R . .
C107 C 0.5636(7) 0.3391(5) 0.8185(4) 0.097(3) Uani 1 1 d . . .
H10P H 0.5093 0.3144 0.8249 0.116 Uiso 1 1 calc R . .
H10Q H 0.5746 0.3985 0.8362 0.116 Uiso 1 1 calc R . .
C108 C 0.6234(5) 0.3072(5) 0.8528(4) 0.081(2) Uani 1 1 d . . .
H10R H 0.6168 0.3202 0.8952 0.097 Uiso 1 1 calc R . .
H10S H 0.6778 0.3333 0.8486 0.097 Uiso 1 1 calc R . .
H10T H 0.6129 0.2483 0.8361 0.097 Uiso 1 1 calc R . .
C109 C 0.2229(3) 0.1616(3) 0.3943(3) 0.0452(12) Uani 1 1 d . . .
H10U H 0.2152 0.2054 0.4278 0.054 Uiso 1 1 calc R . .
H10V H 0.2229 0.1806 0.3581 0.054 Uiso 1 1 calc R . .
C110 C 0.1539(3) 0.0862(3) 0.3841(3) 0.0513(13) Uani 1 1 d . . .
H11A H 0.1566 0.0647 0.4189 0.062 Uiso 1 1 calc R . .
H11B H 0.1594 0.0440 0.3486 0.062 Uiso 1 1 calc R . .
C111 C 0.0721(3) 0.1033(4) 0.3747(3) 0.0520(14) Uani 1 1 d . . .
H11C H 0.0660 0.1449 0.4104 0.062 Uiso 1 1 calc R . .
H11D H 0.0693 0.1253 0.3401 0.062 Uiso 1 1 calc R . .
C112 C 0.0035(3) 0.0264(4) 0.3638(3) 0.0596(16) Uani 1 1 d . . .
H11E H 0.0121 -0.0161 0.3297 0.071 Uiso 1 1 calc R . .
H11F H 0.0052 0.0063 0.3994 0.071 Uiso 1 1 calc R . .
C113 C -0.0787(3) 0.0379(4) 0.3508(3) 0.0597(16) Uani 1 1 d . . .
H11G H -0.0881 0.0793 0.3852 0.072 Uiso 1 1 calc R . .
H11H H -0.0805 0.0588 0.3155 0.072 Uiso 1 1 calc R . .
C114 C -0.1440(4) -0.0387(4) 0.3392(4) 0.079(2) Uani 1 1 d . . .
H11I H -0.1953 -0.0273 0.3313 0.094 Uiso 1 1 calc R . .
H11J H -0.1433 -0.0592 0.3741 0.094 Uiso 1 1 calc R . .
H11K H -0.1361 -0.0795 0.3044 0.094 Uiso 1 1 calc R . .
C115 C 0.5461(3) -0.0740(3) 0.1173(2) 0.0416(11) Uani 1 1 d . . .
C116 C 0.5270(4) -0.1116(3) 0.1643(2) 0.0491(13) Uani 1 1 d . . .
H116 H 0.5176 -0.1678 0.1609 0.059 Uiso 1 1 calc R . .
C117 C 0.5250(3) -0.0521(3) 0.2140(2) 0.0446(12) Uani 1 1 d . . .
H117 H 0.5131 -0.0592 0.2515 0.053 Uiso 1 1 calc R . .
C118 C 0.5443(3) 0.0236(3) 0.1992(2) 0.0424(11) Uani 1 1 d . . .
C119 C 0.5483(3) 0.1008(3) 0.2395(2) 0.0411(11) Uani 1 1 d . . .
C120 C 0.5763(3) 0.1753(3) 0.2273(2) 0.0389(11) Uani 1 1 d . . .
C121 C 0.5904(3) 0.2532(3) 0.2711(2) 0.0416(11) Uani 1 1 d . . .
H121 H 0.5757 0.2631 0.3101 0.050 Uiso 1 1 calc R . .
C122 C 0.6288(3) 0.3098(3) 0.2459(2) 0.0434(12) Uani 1 1 d . . .
H122 H 0.6467 0.3666 0.2646 0.052 Uiso 1 1 calc R . .
C123 C 0.6375(3) 0.2686(3) 0.1858(2) 0.0410(11) Uani 1 1 d . . .
C124 C 0.6762(3) 0.3047(3) 0.1448(2) 0.0427(11) Uani 1 1 d . . .
C125 C 0.6790(3) 0.2644(3) 0.0851(2) 0.0406(11) Uani 1 1 d . . .
C126 C 0.7121(3) 0.3026(3) 0.0419(3) 0.0475(12) Uani 1 1 d . . .
H126 H 0.7384 0.3583 0.0492 0.057 Uiso 1 1 calc R . .
C127 C 0.6991(3) 0.2448(3) -0.0109(2) 0.0458(12) Uani 1 1 d . . .
H127 H 0.7130 0.2530 -0.0477 0.055 Uiso 1 1 calc R . .
C128 C 0.6602(3) 0.1682(3) -0.0017(2) 0.0423(11) Uani 1 1 d . . .
C129 C 0.6391(3) 0.0923(3) -0.0450(2) 0.0408(11) Uani 1 1 d . . .
C130 C 0.6076(3) 0.0176(3) -0.0341(2) 0.0406(11) Uani 1 1 d . . .
C131 C 0.5855(3) -0.0609(3) -0.0791(2) 0.0429(12) Uani 1 1 d . . .
H131 H 0.5881 -0.0703 -0.1207 0.051 Uiso 1 1 calc R . .
C132 C 0.5601(3) -0.1188(3) -0.0504(2) 0.0450(12) Uani 1 1 d . . .
H132 H 0.5422 -0.1758 -0.0684 0.054 Uiso 1 1 calc R . .
C133 C 0.5657(3) -0.0765(3) 0.0128(2) 0.0406(11) Uani 1 1 d . . .
C134 C 0.5469(3) -0.1156(3) 0.0571(2) 0.0434(12) Uani 1 1 d . . .
C135 C 0.7184(3) 0.3953(3) 0.1678(2) 0.0451(12) Uani 1 1 d . . .
H13A H 0.7636 0.4069 0.1455 0.054 Uiso 1 1 calc R . .
H13B H 0.7402 0.4082 0.2104 0.054 Uiso 1 1 calc R . .
C136 C 0.6645(3) 0.4521(3) 0.1619(3) 0.0468(12) Uani 1 1 d . . .
H13C H 0.6414 0.4386 0.1196 0.056 Uiso 1 1 calc R . .
H13D H 0.6203 0.4424 0.1855 0.056 Uiso 1 1 calc R . .
C137 C 0.7098(4) 0.5414(3) 0.1835(3) 0.0551(14) Uani 1 1 d . . .
H13E H 0.7527 0.5511 0.1588 0.066 Uiso 1 1 calc R . .
H13F H 0.7349 0.5539 0.2252 0.066 Uiso 1 1 calc R . .
C138 C 0.6577(4) 0.5995(3) 0.1808(3) 0.0570(15) Uani 1 1 d . . .
H13G H 0.6288 0.5838 0.1399 0.068 Uiso 1 1 calc R . .
H13H H 0.6177 0.5932 0.2083 0.068 Uiso 1 1 calc R . .
C139 C 0.7038(4) 0.6886(4) 0.1972(3) 0.0688(18) Uani 1 1 d . . .
H13I H 0.7441 0.6950 0.1700 0.083 Uiso 1 1 calc R . .
H13J H 0.6668 0.7213 0.1910 0.083 Uiso 1 1 calc R . .
C140 C 0.7449(5) 0.7216(4) 0.2612(4) 0.084(2) Uani 1 1 d . . .
H14A H 0.7733 0.7788 0.2689 0.101 Uiso 1 1 calc R . .
H14B H 0.7828 0.6906 0.2674 0.101 Uiso 1 1 calc R . .
H14C H 0.7053 0.7167 0.2885 0.101 Uiso 1 1 calc R . .
C141 C 0.6527(4) 0.0908(4) -0.1090(2) 0.0485(13) Uani 1 1 d . . .
H14D H 0.6092 0.0480 -0.1367 0.058 Uiso 1 1 calc R . .
H14E H 0.6498 0.1435 -0.1150 0.058 Uiso 1 1 calc R . .
C142 C 0.7318(5) 0.0754(5) -0.1254(3) 0.0727(19) Uani 1 1 d . . .
H14F H 0.7331 0.0207 -0.1231 0.087 Uiso 1 1 calc R . .
H14G H 0.7755 0.1155 -0.0960 0.087 Uiso 1 1 calc R . .
C143 C 0.7453(5) 0.0815(5) -0.1885(4) 0.079(2) Uani 1 1 d . . .
H14H H 0.7846 0.0514 -0.2028 0.094 Uiso 1 1 calc R . .
H14I H 0.6948 0.0549 -0.2158 0.094 Uiso 1 1 calc R . .
C144 C 0.7724(9) 0.1619(7) -0.1917(5) 0.132(5) Uani 1 1 d . . .
H14J H 0.8285 0.1834 -0.1730 0.159 Uiso 1 1 calc R . .
H14K H 0.7415 0.1954 -0.1676 0.159 Uiso 1 1 calc R . .
C145 C 0.7665(10) 0.1737(9) -0.2581(6) 0.155(6) Uani 1 1 d . . .
H14L H 0.7101 0.1540 -0.2764 0.186 Uiso 1 1 calc R . .
H14M H 0.7837 0.2325 -0.2542 0.186 Uiso 1 1 calc R . .
C146 C 0.8100(6) 0.1352(7) -0.2961(4) 0.108(3) Uani 1 1 d . . .
H14N H 0.8018 0.1451 -0.3350 0.129 Uiso 1 1 calc R . .
H14O H 0.7932 0.0767 -0.3009 0.129 Uiso 1 1 calc R . .
H14P H 0.8664 0.1561 -0.2797 0.129 Uiso 1 1 calc R . .
C147 C 0.5240(3) -0.2079(3) 0.0387(2) 0.0437(12) Uani 1 1 d . . .
H14Q H 0.4924 -0.2283 -0.0015 0.052 Uiso 1 1 calc R . .
H14R H 0.4900 -0.2268 0.0669 0.052 Uiso 1 1 calc R . .
C148 C 0.5960(3) -0.2445(3) 0.0375(3) 0.0466(12) Uani 1 1 d . . .
H14S H 0.6287 -0.2286 0.0076 0.056 Uiso 1 1 calc R . .
H14T H 0.6292 -0.2224 0.0771 0.056 Uiso 1 1 calc R . .
C149 C 0.5694(3) -0.3370(3) 0.0220(3) 0.0514(13) Uani 1 1 d . . .
H14U H 0.5339 -0.3582 -0.0166 0.062 Uiso 1 1 calc R . .
H14V H 0.5383 -0.3522 0.0528 0.062 Uiso 1 1 calc R . .
C150 C 0.6380(4) -0.3774(3) 0.0175(3) 0.0531(14) Uani 1 1 d . . .
H15A H 0.6741 -0.3556 0.0558 0.064 Uiso 1 1 calc R . .
H15B H 0.6685 -0.3634 -0.0140 0.064 Uiso 1 1 calc R . .
C151 C 0.6097(4) -0.4701(3) 0.0031(3) 0.0579(15) Uani 1 1 d . . .
H15C H 0.5780 -0.4924 -0.0371 0.069 Uiso 1 1 calc R . .
H15D H 0.5746 -0.4841 0.0323 0.069 Uiso 1 1 calc R . .
C152 C 0.6784(4) -0.5106(4) 0.0047(3) 0.0612(16) Uani 1 1 d . . .
H15E H 0.6568 -0.5695 -0.0046 0.073 Uiso 1 1 calc R . .
H15F H 0.7094 -0.4897 0.0446 0.073 Uiso 1 1 calc R . .
H15G H 0.7126 -0.4983 -0.0248 0.073 Uiso 1 1 calc R . .
C153 C 0.4208(5) 0.2946(6) 0.1907(4) 0.090(3) Uani 1 1 d . . .
H153 H 0.4628 0.2648 0.1895 0.108 Uiso 1 1 calc R . .

loop_
_atom_site_aniso_label
_atom_site_aniso_U_11
_atom_site_aniso_U_22
_atom_site_aniso_U_33
_atom_site_aniso_U_23
_atom_site_aniso_U_13
_atom_site_aniso_U_12
Zn1 0.0347(3) 0.0515(3) 0.0520(4) 0.0119(3) -0.0018(3) 0.0230(3)
Zn2 0.0275(3) 0.0474(3) 0.0533(4) 0.0135(3) 0.0019(2) 0.0187(2)
Zn3 0.0301(3) 0.0446(3) 0.0391(3) 0.0113(2) -0.0012(2) 0.0186(2)
Zn4 0.0384(3) 0.0429(3) 0.0390(3) 0.0114(2) -0.0006(2) 0.0221(2)
Cl1 0.0832(15) 0.1217(18) 0.0952(15) -0.0073(13) -0.0097(12) 0.0528(13)
Cl2 0.1067(18) 0.1119(16) 0.0966(15) 0.0020(13) -0.0148(13) 0.0708(15)
Cl3 0.103(2) 0.257(5) 0.187(4) 0.129(4) 0.012(2) 0.029(3)
N1 0.036(2) 0.053(2) 0.058(3) 0.016(2) 0.001(2) 0.022(2)
N2 0.041(2) 0.054(3) 0.053(3) 0.011(2) 0.002(2) 0.024(2)
N3 0.038(2) 0.054(3) 0.061(3) 0.019(2) 0.000(2) 0.023(2)
N4 0.036(2) 0.054(2) 0.048(2) 0.012(2) -0.0038(18) 0.023(2)
N5 0.028(2) 0.051(2) 0.052(3) 0.005(2) 0.0014(18) 0.0189(18)
N6 0.029(2) 0.046(2) 0.057(3) 0.014(2) 0.0010(18) 0.0185(18)
N7 0.032(2) 0.047(2) 0.057(3) 0.018(2) 0.0025(18) 0.0193(18)
N8 0.030(2) 0.051(2) 0.057(3) 0.019(2) 0.0056(18) 0.0226(19)
N9 0.031(2) 0.043(2) 0.039(2) 0.0089(18) -0.0020(16) 0.0171(17)
N10 0.033(2) 0.045(2) 0.035(2) 0.0111(17) -0.0021(16) 0.0187(17)
N11 0.032(2) 0.042(2) 0.037(2) 0.0099(17) 0.0009(16) 0.0181(17)
N12 0.032(2) 0.039(2) 0.045(2) 0.0100(18) -0.0011(17) 0.0177(17)
N13 0.039(2) 0.044(2) 0.037(2) 0.0078(18) -0.0015(17) 0.0229(18)
N14 0.035(2) 0.048(2) 0.034(2) 0.0108(18) -0.0055(16) 0.0166(18)
N15 0.033(2) 0.043(2) 0.043(2) 0.0136(18) -0.0019(17) 0.0204(17)
N16 0.038(2) 0.044(2) 0.035(2) 0.0106(18) -0.0059(16) 0.0185(18)
C1 0.035(3) 0.052(3) 0.056(3) 0.017(3) 0.002(2) 0.023(2)
C2 0.053(3) 0.048(3) 0.058(3) 0.015(3) 0.003(3) 0.023(3)
C3 0.041(3) 0.052(3) 0.053(3) 0.015(3) -0.001(2) 0.021(2)
C4 0.035(3) 0.056(3) 0.052(3) 0.017(3) 0.001(2) 0.022(2)
C5 0.034(3) 0.051(3) 0.054(3) 0.009(2) -0.002(2) 0.020(2)
C6 0.033(3) 0.053(3) 0.063(3) 0.010(3) 0.002(2) 0.021(2)
C7 0.051(3) 0.058(3) 0.056(3) 0.005(3) 0.000(3) 0.027(3)
C8 0.060(4) 0.056(3) 0.065(4) 0.008(3) 0.008(3) 0.028(3)
C9 0.043(3) 0.052(3) 0.061(3) 0.010(3) 0.006(3) 0.026(2)
C10 0.047(3) 0.059(3) 0.064(4) 0.015(3) 0.007(3) 0.031(3)
C11 0.040(3) 0.056(3) 0.073(4) 0.024(3) 0.007(3) 0.029(3)
C12 0.050(3) 0.057(3) 0.074(4) 0.019(3) -0.003(3) 0.028(3)
C13 0.047(3) 0.063(3) 0.074(4) 0.026(3) -0.001(3) 0.030(3)
C14 0.035(3) 0.054(3) 0.062(3) 0.023(3) 0.000(2) 0.021(2)
C15 0.038(3) 0.067(3) 0.055(3) 0.021(3) -0.002(2) 0.022(3)
C16 0.038(3) 0.058(3) 0.060(3) 0.011(3) -0.006(2) 0.023(2)
C17 0.044(3) 0.063(3) 0.048(3) 0.010(3) -0.004(2) 0.022(3)
C18 0.048(3) 0.055(3) 0.058(3) 0.008(3) -0.004(3) 0.025(3)
C19 0.036(3) 0.050(3) 0.046(3) 0.007(2) 0.000(2) 0.019(2)
C20 0.033(3) 0.054(3) 0.056(3) 0.008(3) 0.000(2) 0.022(2)
C21 0.070(4) 0.056(3) 0.071(4) 0.018(3) 0.014(3) 0.041(3)
C22 0.088(5) 0.056(4) 0.075(4) 0.018(3) 0.016(4) 0.037(4)
C23 0.109(7) 0.056(4) 0.092(5) 0.020(4) 0.021(5) 0.036(4)
C24 0.096(7) 0.064(4) 0.121(7) 0.034(5) -0.016(5) 0.019(4)
C25 0.123(9) 0.069(5) 0.140(9) 0.027(6) -0.016(7) 0.019(5)
C26 0.130(9) 0.084(6) 0.137(9) 0.020(6) -0.024(7) 0.052(6)
C27 0.042(3) 0.075(4) 0.060(3) 0.023(3) -0.001(3) 0.031(3)
C28 0.043(3) 0.071(4) 0.058(3) 0.019(3) -0.003(3) 0.026(3)
C29 0.053(4) 0.064(3) 0.062(4) 0.019(3) -0.006(3) 0.030(3)
C30 0.056(4) 0.061(3) 0.052(3) 0.009(3) -0.006(3) 0.024(3)
C31 0.073(5) 0.071(4) 0.054(4) 0.017(3) 0.002(3) 0.032(3)
C32 0.092(6) 0.079(5) 0.065(4) 0.024(4) 0.001(4) 0.041(4)
C33 0.046(3) 0.052(3) 0.054(3) 0.009(3) -0.001(2) 0.024(3)
C34 0.055(4) 0.051(3) 0.074(4) 0.014(3) -0.001(3) 0.026(3)
C35 0.052(4) 0.059(3) 0.078(4) 0.012(3) -0.005(3) 0.028(3)
C36 0.068(5) 0.060(4) 0.114(6) 0.022(4) -0.012(4) 0.032(4)
C37 0.094(6) 0.060(4) 0.093(5) 0.024(4) -0.002(4) 0.030(4)
C38 0.095(7) 0.071(5) 0.185(11) 0.034(6) -0.056(7) 0.027(5)
C39 0.029(3) 0.055(3) 0.058(3) 0.005(3) 0.006(2) 0.025(2)
C40 0.026(3) 0.056(3) 0.068(4) 0.004(3) 0.002(2) 0.011(2)
C41 0.031(3) 0.060(3) 0.064(4) 0.007(3) -0.007(2) 0.015(2)
C42 0.026(2) 0.049(3) 0.063(3) 0.007(3) 0.000(2) 0.020(2)
C43 0.035(3) 0.051(3) 0.053(3) 0.006(2) 0.000(2) 0.022(2)
C44 0.031(3) 0.050(3) 0.057(3) 0.012(2) 0.002(2) 0.018(2)
C45 0.042(3) 0.068(4) 0.051(3) 0.016(3) 0.005(2) 0.020(3)
C46 0.032(3) 0.069(4) 0.065(4) 0.021(3) 0.009(2) 0.022(3)
C47 0.032(3) 0.045(3) 0.061(3) 0.017(2) 0.001(2) 0.015(2)
C48 0.026(2) 0.040(2) 0.066(3) 0.014(2) 0.003(2) 0.016(2)
C49 0.029(2) 0.047(3) 0.057(3) 0.013(2) -0.001(2) 0.021(2)
C50 0.029(3) 0.048(3) 0.067(3) 0.015(3) -0.003(2) 0.017(2)
C51 0.033(3) 0.054(3) 0.059(3) 0.015(3) -0.002(2) 0.019(2)
C52 0.034(3) 0.052(3) 0.054(3) 0.016(2) 0.001(2) 0.025(2)
C53 0.040(3) 0.057(3) 0.059(3) 0.025(3) 0.003(2) 0.027(2)
C54 0.037(3) 0.061(3) 0.061(3) 0.029(3) 0.005(2) 0.025(2)
C55 0.042(3) 0.112(6) 0.065(4) 0.049(4) 0.010(3) 0.039(4)
C56 0.036(3) 0.081(4) 0.074(4) 0.041(3) 0.012(3) 0.032(3)
C57 0.035(3) 0.055(3) 0.065(3) 0.026(3) 0.008(2) 0.024(2)
C58 0.031(3) 0.048(3) 0.059(3) 0.012(2) 0.011(2) 0.021(2)
C59 0.030(2) 0.042(2) 0.060(3) 0.016(2) 0.001(2) 0.017(2)
C60 0.036(3) 0.045(3) 0.073(4) 0.018(3) 0.013(3) 0.020(2)
C61 0.033(3) 0.051(3) 0.060(3) 0.017(3) 0.005(2) 0.023(2)
C62 0.042(3) 0.057(3) 0.067(4) 0.020(3) 0.011(3) 0.029(3)
C63 0.043(3) 0.063(3) 0.067(4) 0.023(3) 0.013(3) 0.033(3)
C64 0.056(4) 0.089(5) 0.078(4) 0.024(4) 0.021(3) 0.045(4)
C65 0.092(3) 0.095(3) 0.072(2) 0.027(2) 0.000(2) 0.054(2)
C66 0.095(3) 0.097(3) 0.074(2) 0.025(2) 0.000(2) 0.052(2)
C67 0.100(3) 0.100(3) 0.078(2) 0.022(2) -0.001(2) 0.050(2)
C68 0.105(3) 0.104(3) 0.083(2) 0.020(2) -0.002(2) 0.047(2)
C69 0.108(3) 0.105(3) 0.086(2) 0.019(2) -0.001(2) 0.045(2)
C70 0.108(3) 0.107(3) 0.095(3) 0.014(3) -0.005(3) 0.047(3)
C71 0.032(3) 0.050(3) 0.073(4) 0.017(3) 0.010(2) 0.020(2)
C72 0.032(3) 0.046(3) 0.056(3) 0.017(2) 0.003(2) 0.018(2)
C73 0.031(3) 0.050(3) 0.063(3) 0.014(3) 0.010(2) 0.024(2)
C74 0.032(3) 0.046(3) 0.054(3) 0.009(2) -0.002(2) 0.018(2)
C75 0.041(3) 0.051(3) 0.072(4) 0.016(3) 0.014(3) 0.023(2)
C76 0.043(3) 0.062(3) 0.066(4) 0.016(3) 0.008(3) 0.026(3)
C77 0.031(2) 0.045(2) 0.044(3) 0.014(2) -0.0008(19) 0.018(2)
C78 0.035(3) 0.051(3) 0.050(3) 0.013(2) -0.006(2) 0.022(2)
C79 0.039(3) 0.055(3) 0.042(3) 0.012(2) -0.004(2) 0.023(2)
C80 0.038(3) 0.044(3) 0.042(3) 0.010(2) -0.007(2) 0.020(2)
C81 0.041(3) 0.043(2) 0.034(2) 0.011(2) -0.0001(19) 0.017(2)
C82 0.034(3) 0.046(3) 0.040(2) 0.012(2) 0.0002(19) 0.022(2)
C83 0.040(3) 0.053(3) 0.045(3) 0.013(2) 0.006(2) 0.025(2)
C84 0.033(3) 0.053(3) 0.050(3) 0.013(2) 0.002(2) 0.023(2)
C85 0.030(2) 0.049(3) 0.047(3) 0.013(2) -0.001(2) 0.021(2)
C86 0.033(3) 0.041(2) 0.045(3) 0.013(2) -0.002(2) 0.015(2)
C87 0.031(2) 0.039(2) 0.041(2) 0.009(2) -0.0032(19) 0.0166(19)
C88 0.038(3) 0.046(3) 0.045(3) 0.014(2) -0.005(2) 0.020(2)
C89 0.045(3) 0.043(2) 0.037(2) 0.011(2) -0.003(2) 0.016(2)
C90 0.039(3) 0.038(2) 0.036(2) 0.007(2) -0.0038(19) 0.012(2)
C91 0.036(3) 0.040(2) 0.041(3) 0.012(2) 0.002(2) 0.014(2)
C92 0.037(3) 0.045(3) 0.044(3) 0.013(2) 0.008(2) 0.019(2)
C93 0.041(3) 0.055(3) 0.053(3) 0.014(3) 0.010(2) 0.025(2)
C94 0.038(3) 0.051(3) 0.056(3) 0.011(3) 0.006(2) 0.023(2)
C95 0.035(3) 0.041(2) 0.054(3) 0.012(2) 0.000(2) 0.020(2)
C96 0.031(2) 0.042(2) 0.056(3) 0.016(2) 0.003(2) 0.020(2)
C97 0.031(2) 0.047(3) 0.047(3) 0.017(2) -0.003(2) 0.019(2)
C98 0.033(3) 0.051(3) 0.051(3) 0.014(2) 0.000(2) 0.024(2)
C99 0.036(3) 0.047(3) 0.048(3) 0.012(2) 0.000(2) 0.018(2)
C100 0.032(3) 0.055(3) 0.056(3) 0.014(3) -0.001(2) 0.023(2)
C101 0.033(3) 0.055(3) 0.065(3) 0.012(3) -0.001(2) 0.021(2)
C102 0.037(3) 0.062(3) 0.082(4) 0.009(3) 0.008(3) 0.022(3)
C103 0.049(3) 0.050(3) 0.044(3) 0.013(2) 0.006(2) 0.022(2)
C104 0.079(4) 0.056(3) 0.045(3) 0.013(3) 0.006(3) 0.042(3)
C105 0.091(5) 0.054(3) 0.056(4) 0.006(3) -0.017(3) 0.032(3)
C106 0.111(7) 0.061(4) 0.071(5) 0.008(4) -0.024(4) 0.033(4)
C107 0.144(9) 0.073(5) 0.070(5) 0.006(4) -0.027(5) 0.050(5)
C108 0.082(5) 0.076(5) 0.079(5) 0.024(4) -0.024(4) 0.018(4)
C109 0.034(3) 0.051(3) 0.056(3) 0.016(2) 0.000(2) 0.022(2)
C110 0.035(3) 0.055(3) 0.065(4) 0.016(3) -0.005(2) 0.020(2)
C111 0.034(3) 0.057(3) 0.066(4) 0.012(3) -0.004(2) 0.023(2)
C112 0.035(3) 0.057(3) 0.088(5) 0.016(3) 0.005(3) 0.020(3)
C113 0.032(3) 0.071(4) 0.077(4) 0.012(3) 0.004(3) 0.025(3)
C114 0.038(3) 0.070(4) 0.114(6) -0.002(4) 0.004(4) 0.022(3)
C115 0.045(3) 0.045(3) 0.040(3) 0.009(2) -0.005(2) 0.026(2)
C116 0.060(4) 0.046(3) 0.046(3) 0.016(2) -0.001(2) 0.023(3)
C117 0.051(3) 0.050(3) 0.039(3) 0.018(2) 0.000(2) 0.019(2)
C118 0.040(3) 0.050(3) 0.040(3) 0.013(2) -0.005(2) 0.021(2)
C119 0.038(3) 0.051(3) 0.040(3) 0.014(2) -0.002(2) 0.022(2)
C120 0.032(2) 0.050(3) 0.039(2) 0.012(2) -0.0024(19) 0.022(2)
C121 0.041(3) 0.048(3) 0.039(3) 0.008(2) -0.002(2) 0.026(2)
C122 0.045(3) 0.042(3) 0.042(3) 0.005(2) -0.006(2) 0.023(2)
C123 0.038(3) 0.041(2) 0.044(3) 0.005(2) -0.005(2) 0.023(2)
C124 0.034(3) 0.049(3) 0.049(3) 0.014(2) -0.001(2) 0.020(2)
C125 0.033(3) 0.047(3) 0.046(3) 0.015(2) -0.003(2) 0.019(2)
C126 0.038(3) 0.053(3) 0.058(3) 0.020(3) 0.000(2) 0.022(2)
C127 0.040(3) 0.059(3) 0.050(3) 0.024(3) 0.007(2) 0.024(2)
C128 0.041(3) 0.051(3) 0.040(3) 0.014(2) -0.002(2) 0.023(2)
C129 0.035(3) 0.055(3) 0.040(3) 0.017(2) 0.001(2) 0.025(2)
C130 0.039(3) 0.053(3) 0.039(2) 0.013(2) 0.003(2) 0.032(2)
C131 0.045(3) 0.053(3) 0.038(2) 0.010(2) 0.001(2) 0.031(2)
C132 0.044(3) 0.050(3) 0.044(3) 0.007(2) -0.004(2) 0.028(2)
C133 0.042(3) 0.040(2) 0.044(3) 0.009(2) -0.002(2) 0.026(2)
C134 0.043(3) 0.044(3) 0.049(3) 0.014(2) -0.003(2) 0.024(2)
C135 0.043(3) 0.043(3) 0.049(3) 0.012(2) -0.004(2) 0.015(2)
C136 0.044(3) 0.046(3) 0.051(3) 0.009(2) 0.001(2) 0.020(2)
C137 0.053(4) 0.052(3) 0.064(4) 0.019(3) 0.005(3) 0.018(3)
C138 0.057(4) 0.050(3) 0.064(4) 0.011(3) 0.006(3) 0.022(3)
C139 0.065(4) 0.050(3) 0.091(5) 0.012(3) 0.018(4) 0.022(3)
C140 0.067(5) 0.057(4) 0.112(6) 0.004(4) 0.020(4) 0.006(3)
C141 0.051(3) 0.060(3) 0.043(3) 0.021(3) 0.006(2) 0.023(3)
C142 0.066(5) 0.100(5) 0.068(4) 0.029(4) 0.015(3) 0.045(4)
C143 0.081(5) 0.073(5) 0.082(5) 0.016(4) 0.033(4) 0.021(4)
C144 0.201(14) 0.102(7) 0.124(9) 0.050(7) 0.078(9) 0.062(8)
C145 0.175(14) 0.193(14) 0.170(12) 0.131(11) 0.079(11) 0.085(12)
C146 0.085(7) 0.154(10) 0.080(6) 0.032(6) 0.013(5) 0.024(6)
C147 0.042(3) 0.041(3) 0.049(3) 0.008(2) -0.001(2) 0.022(2)
C148 0.047(3) 0.047(3) 0.052(3) 0.013(2) 0.003(2) 0.025(2)
C149 0.044(3) 0.049(3) 0.068(4) 0.017(3) 0.003(3) 0.025(2)
C150 0.045(3) 0.050(3) 0.072(4) 0.017(3) 0.008(3) 0.028(3)
C151 0.052(3) 0.048(3) 0.074(4) 0.007(3) -0.004(3) 0.028(3)
C152 0.059(4) 0.064(4) 0.076(4) 0.026(3) 0.008(3) 0.038(3)
C153 0.071(5) 0.131(7) 0.075(5) 0.016(5) -0.002(4) 0.058(5)

loop_
_geom_bond_atom_site_label_1
_geom_bond_atom_site_label_2
_geom_bond_distance
_geom_bond_site_symmetry_2
_geom_bond_publ_flag
Zn1 N1 2.043(5) . ?
Zn1 N2 2.045(5) . ?
Zn1 N4 2.050(5) . ?
Zn1 N3 2.052(5) . ?
Zn2 N5 2.039(5) . ?
Zn2 N7 2.040(5) . ?
Zn2 N6 2.048(5) . ?
Zn2 N8 2.049(5) . ?
Zn3 N12 2.036(5) . ?
Zn3 N10 2.047(5) . ?
Zn3 N11 2.049(4) . ?
Zn3 N9 2.052(4) . ?
Zn4 N15 2.036(5) . ?
Zn4 N13 2.037(5) . ?
Zn4 N16 2.046(5) . ?
Zn4 N14 2.048(5) . ?
Cl1 C153 1.759(9) . ?
Cl2 C153 1.757(10) . ?
Cl3 C153 1.721(10) . ?
N1 C4 1.375(7) . ?
N1 C1 1.393(7) . ?
N2 C6 1.371(7) . ?
N2 C9 1.406(7) . ?
N3 C14 1.374(7) . ?
N3 C11 1.387(7) . ?
N4 C19 1.382(7) . ?
N4 C16 1.402(7) . ?
N5 C39 1.391(7) . ?
N5 C42 1.399(7) . ?
N6 C44 1.382(7) . ?
N6 C47 1.398(7) . ?
N7 C52 1.381(7) . ?
N7 C49 1.388(7) . ?
N8 C54 1.374(7) . ?
N8 C57 1.387(7) . ?
N9 C80 1.380(7) . ?
N9 C77 1.401(6) . ?
N10 C82 1.378(6) . ?
N10 C85 1.396(6) . ?
N11 C90 1.391(6) . ?
N11 C87 1.399(6) . ?
N12 C92 1.391(7) . ?
N12 C95 1.399(6) . ?
N13 C118 1.385(7) . ?
N13 C115 1.412(6) . ?
N14 C120 1.389(7) . ?
N14 C123 1.397(7) . ?
N15 C125 1.396(7) . ?
N15 C128 1.400(7) . ?
N16 C133 1.382(7) . ?
N16 C130 1.394(7) . ?
C1 C20 1.403(8) . ?
C1 C2 1.444(8) . ?
C2 C3 1.369(8) . ?
C2 H2 0.9500 . ?
C3 C4 1.438(8) . ?
C3 H3 0.9500 . ?
C4 C5 1.423(8) . ?
C5 C6 1.399(8) . ?
C5 C43 1.531(8) . ?
C6 C7 1.445(8) . ?
C7 C8 1.355(9) . ?
C7 H7 0.9500 . ?
C8 C9 1.438(9) . ?
C8 H8 0.9500 . ?
C9 C10 1.392(8) . ?
C10 C11 1.409(9) . ?
C10 C21 1.541(8) . ?
C11 C12 1.453(8) . ?
C12 C13 1.345(9) . ?
C12 H12 0.9500 . ?
C13 C14 1.460(8) . ?
C13 H13 0.9500 . ?
C14 C15 1.399(8) . ?
C15 C16 1.407(8) . ?
C15 C27 1.530(8) . ?
C16 C17 1.447(8) . ?
C17 C18 1.357(8) . ?
C17 H17 0.9500 . ?
C18 C19 1.458(8) . ?
C18 H18 0.9500 . ?
C19 C20 1.412(8) . ?
C20 C33 1.539(8) . ?
C21 C22 1.527(11) . ?
C21 H21A 0.9900 . ?
C21 H21B 0.9900 . ?
C22 C23 1.559(9) . ?
C22 H22A 0.9900 . ?
C22 H22B 0.9900 . ?
C23 C24 1.537(13) . ?
C23 H23A 0.9900 . ?
C23 H23B 0.9900 . ?
C24 C25 1.546(11) . ?
C24 H24A 0.9900 . ?
C24 H24B 0.9900 . ?
C25 C26 1.477(13) . ?
C25 H25A 0.9900 . ?
C25 H25B 0.9900 . ?
C26 H26A 0.9800 . ?
C26 H26B 0.9800 . ?
C26 H26C 0.9800 . ?
C27 C28 1.549(8) . ?
C27 H27A 0.9900 . ?
C27 H27B 0.9900 . ?
C28 C29 1.531(8) . ?
C28 H28A 0.9900 . ?
C28 H28B 0.9900 . ?
C29 C30 1.525(9) . ?
C29 H29A 0.9900 . ?
C29 H29B 0.9900 . ?
C30 C31 1.535(8) . ?
C30 H30A 0.9900 . ?
C30 H30B 0.9900 . ?
C31 C32 1.528(10) . ?
C31 H31A 0.9900 . ?
C31 H31B 0.9900 . ?
C32 H32A 0.9800 . ?
C32 H32B 0.9800 . ?
C32 H32C 0.9800 . ?
C33 C34 1.516(9) . ?
C33 H33A 0.9900 . ?
C33 H33B 0.9900 . ?
C34 C35 1.530(8) . ?
C34 H34A 0.9900 . ?
C34 H34B 0.9900 . ?
C35 C36 1.484(10) . ?
C35 H35A 0.9900 . ?
C35 H35B 0.9900 . ?
C36 C37 1.522(10) . ?
C36 H36A 0.9900 . ?
C36 H36B 0.9900 . ?
C37 C38 1.484(12) . ?
C37 H37A 0.9900 . ?
C37 H37B 0.9900 . ?
C38 H38A 0.9800 . ?
C38 H38B 0.9800 . ?
C38 H38C 0.9800 . ?
C39 C58 1.379(8) . ?
C39 C40 1.461(8) . ?
C40 C41 1.359(9) . ?
C40 H40 0.9500 . ?
C41 C42 1.450(7) . ?
C41 H41 0.9500 . ?
C42 C43 1.385(8) . ?
C43 C44 1.403(7) . ?
C44 C45 1.437(8) . ?
C45 C46 1.347(8) . ?
C45 H45 0.9500 . ?
C46 C47 1.430(8) . ?
C46 H46 0.9500 . ?
C47 C48 1.408(8) . ?
C48 C49 1.400(8) . ?
C48 C59 1.541(7) . ?
C49 C50 1.450(7) . ?
C50 C51 1.347(8) . ?
C50 H50 0.9500 . ?
C51 C52 1.453(7) . ?
C51 H51 0.9500 . ?
C52 C53 1.408(8) . ?
C53 C54 1.402(8) . ?
C53 C65 1.536(9) . ?
C54 C55 1.452(9) . ?
C55 C56 1.364(9) . ?
C55 H55 0.9500 . ?
C56 C57 1.439(9) . ?
C56 H56 0.9500 . ?
C57 C58 1.414(8) . ?
C58 C71 1.526(7) . ?
C59 C60 1.545(7) . ?
C59 H59A 0.9900 . ?
C59 H59B 0.9900 . ?
C60 C61 1.532(8) . ?
C60 H60A 0.9900 . ?
C60 H60B 0.9900 . ?
C61 C62 1.534(7) . ?
C61 H61A 0.9900 . ?
C61 H61B 0.9900 . ?
C62 C63 1.523(8) . ?
C62 H62A 0.9900 . ?
C62 H62B 0.9900 . ?
C63 C64 1.537(8) . ?
C63 H63A 0.9900 . ?
C63 H63B 0.9900 . ?
C64 H64A 0.9800 . ?
C64 H64B 0.9800 . ?
C64 H64C 0.9800 . ?
C65 C66 1.504(7) . ?
C65 H65A 0.9900 . ?
C65 H65B 0.9900 . ?
C66 C67 1.551(11) . ?
C66 H66A 0.9900 . ?
C66 H66B 0.9900 . ?
C67 C68 1.504(7) . ?
C67 H67A 0.9900 . ?
C67 H67B 0.9900 . ?
C68 C69 1.248(11) . ?
C68 H68A 0.9900 . ?
C68 H68B 0.9900 . ?
C69 C70 1.504(7) . ?
C69 H69A 0.9900 . ?
C69 H69B 0.9900 . ?
C70 H70A 0.9800 . ?
C70 H70B 0.9800 . ?
C70 H70C 0.9800 . ?
C71 C72 1.541(7) . ?
C71 H71A 0.9900 . ?
C71 H71B 0.9900 . ?
C72 C73 1.518(7) . ?
C72 H72A 0.9900 . ?
C72 H72B 0.9900 . ?
C73 C74 1.528(7) . ?
C73 H73A 0.9900 . ?
C73 H73B 0.9900 . ?
C74 C75 1.511(8) . ?
C74 H74A 0.9900 . ?
C74 H74B 0.9900 . ?
C75 C76 1.513(8) . ?
C75 H75A 0.9900 . ?
C75 H75B 0.9900 . ?
C76 H76A 0.9800 . ?
C76 H76B 0.9800 . ?
C76 H76C 0.9800 . ?
C77 C96 1.394(7) . ?
C77 C78 1.459(7) . ?
C78 C79 1.355(8) . ?
C78 H78 0.9500 . ?
C79 C80 1.442(6) . ?
C79 H79 0.9500 . ?
C80 C81 1.405(7) . ?
C81 C82 1.410(6) . ?
C81 C119 1.515(7) . ?
C82 C83 1.451(7) . ?
C83 C84 1.356(7) . ?
C83 H83 0.9500 . ?
C84 C85 1.448(8) . ?
C84 H84 0.9500 . ?
C85 C86 1.395(7) . ?
C86 C87 1.411(7) . ?
C86 C97 1.525(7) . ?
C87 C88 1.441(7) . ?
C88 C89 1.364(8) . ?
C88 H88 0.9500 . ?
C89 C90 1.447(7) . ?
C89 H89 0.9500 . ?
C90 C91 1.404(7) . ?
C91 C92 1.409(7) . ?
C91 C103 1.526(7) . ?
C92 C93 1.448(7) . ?
C93 C94 1.342(8) . ?
C93 H93 0.9500 . ?
C94 C95 1.446(8) . ?
C94 H94 0.9500 . ?
C95 C96 1.411(7) . ?
C96 C109 1.537(7) . ?
C97 C98 1.542(8) . ?
C97 H97A 0.9900 . ?
C97 H97B 0.9900 . ?
C98 C99 1.550(7) . ?
C98 H98A 0.9900 . ?
C98 H98B 0.9900 . ?
C99 C100 1.519(8) . ?
C99 H99A 0.9900 . ?
C99 H99B 0.9900 . ?
C100 C101 1.527(7) . ?
C100 H10A 0.9900 . ?
C100 H10B 0.9900 . ?
C101 C102 1.513(8) . ?
C101 H10C 0.9900 . ?
C101 H10D 0.9900 . ?
C102 H10E 0.9800 . ?
C102 H10F 0.9800 . ?
C102 H10G 0.9800 . ?
C103 C104 1.566(8) . ?
C103 H10H 0.9900 . ?
C103 H10I 0.9900 . ?
C104 C105 1.530(10) . ?
C104 H10J 0.9900 . ?
C104 H10K 0.9900 . ?
C105 C106 1.545(9) . ?
C105 H10L 0.9900 . ?
C105 H10M 0.9900 . ?
C106 C107 1.430(11) . ?
C106 H10N 0.9900 . ?
C106 H10O 0.9900 . ?
C107 C108 1.567(10) . ?
C107 H10P 0.9900 . ?
C107 H10Q 0.9900 . ?
C108 H10R 0.9800 . ?
C108 H10S 0.9800 . ?
C108 H10T 0.9800 . ?
C109 C110 1.528(8) . ?
C109 H10U 0.9900 . ?
C109 H10V 0.9900 . ?
C110 C111 1.545(7) . ?
C110 H11A 0.9900 . ?
C110 H11B 0.9900 . ?
C111 C112 1.539(9) . ?
C111 H11C 0.9900 . ?
C111 H11D 0.9900 . ?
C112 C113 1.522(8) . ?
C112 H11E 0.9900 . ?
C112 H11F 0.9900 . ?
C113 C114 1.502(9) . ?
C113 H11G 0.9900 . ?
C113 H11H 0.9900 . ?
C114 H11I 0.9800 . ?
C114 H11J 0.9800 . ?
C114 H11K 0.9800 . ?
C115 C134 1.413(7) . ?
C115 C116 1.447(8) . ?
C116 C117 1.359(8) . ?
C116 H116 0.9500 . ?
C117 C118 1.440(7) . ?
C117 H117 0.9500 . ?
C118 C119 1.427(7) . ?
C119 C120 1.404(8) . ?
C120 C121 1.442(7) . ?
C121 C122 1.360(8) . ?
C121 H121 0.9500 . ?
C122 C123 1.442(7) . ?
C122 H122 0.9500 . ?
C123 C124 1.413(8) . ?
C124 C125 1.404(8) . ?
C124 C135 1.531(7) . ?
C125 C126 1.440(8) . ?
C126 C127 1.347(8) . ?
C126 H126 0.9500 . ?
C127 C128 1.446(8) . ?
C127 H127 0.9500 . ?
C128 C129 1.405(7) . ?
C129 C130 1.404(8) . ?
C129 C141 1.528(7) . ?
C130 C131 1.455(7) . ?
C131 C132 1.375(8) . ?
C131 H131 0.9500 . ?
C132 C133 1.459(7) . ?
C132 H132 0.9500 . ?
C133 C134 1.408(8) . ?
C134 C147 1.521(7) . ?
C135 C136 1.555(7) . ?
C135 H13A 0.9900 . ?
C135 H13B 0.9900 . ?
C136 C137 1.522(8) . ?
C136 H13C 0.9900 . ?
C136 H13D 0.9900 . ?
C137 C138 1.537(8) . ?
C137 H13E 0.9900 . ?
C137 H13F 0.9900 . ?
C138 C139 1.525(9) . ?
C138 H13G 0.9900 . ?
C138 H13H 0.9900 . ?
C139 C140 1.517(11) . ?
C139 H13I 0.9900 . ?
C139 H13J 0.9900 . ?
C140 H14A 0.9800 . ?
C140 H14B 0.9800 . ?
C140 H14C 0.9800 . ?
C141 C142 1.527(9) . ?
C141 H14D 0.9900 . ?
C141 H14E 0.9900 . ?
C142 C143 1.542(10) . ?
C142 H14F 0.9900 . ?
C142 H14G 0.9900 . ?
C143 C144 1.414(12) . ?
C143 H14H 0.9900 . ?
C143 H14I 0.9900 . ?
C144 C145 1.623(15) . ?
C144 H14J 0.9900 . ?
C144 H14K 0.9900 . ?
C145 C146 1.364(16) . ?
C145 H14L 0.9900 . ?
C145 H14M 0.9900 . ?
C146 H14N 0.9800 . ?
C146 H14O 0.9800 . ?
C146 H14P 0.9800 . ?
C147 C148 1.545(7) . ?
C147 H14Q 0.9900 . ?
C147 H14R 0.9900 . ?
C148 C149 1.528(8) . ?
C148 H14S 0.9900 . ?
C148 H14T 0.9900 . ?
C149 C150 1.532(7) . ?
C149 H14U 0.9900 . ?
C149 H14V 0.9900 . ?
C150 C151 1.536(8) . ?
C150 H15A 0.9900 . ?
C150 H15B 0.9900 . ?
C151 C152 1.541(8) . ?
C151 H15C 0.9900 . ?
C151 H15D 0.9900 . ?
C152 H15E 0.9800 . ?
C152 H15F 0.9800 . ?
C152 H15G 0.9800 . ?
C153 H153 1.0000 . ?
